data_4350064
loop_
_publ_author_name
'Jankowski, Robert'
'Zakrzewski, Jakub J.'
'Surma, Olga'
'Ohkoshi, Shin-ichi'
'Chorazy, Szymon'
'Sieklucka, Barbara'

_publ_section_title
;
 Near-infrared emissive Er(iii) and Yb(iii) molecular nanomagnets in
 metal--organic chains functionalized by octacyanidometallates(iv)
;
_journal_issue 9
_journal_name_full 'Inorganic Chemistry Frontiers'
_journal_page_first 2423
_journal_paper_doi 10.1039/C9QI00583H
_journal_volume 6
_journal_year 2019
_chemical_formula_moiety 'C104.60 H86 Mo2 N26 O34 P4 Yb2'
_chemical_formula_sum 'C104.6 H86 Mo2 N26 O34 P4 Yb2'
_chemical_formula_weight 2913.03
_space_group_IT_number 14
_space_group_name_Hall '-P 2ybc'
_space_group_name_H-M_alt 'P 1 21/c 1'
_symmetry_cell_setting monoclinic
_symmetry_Int_Tables_number 14
_symmetry_space_group_name_Hall '-P 2ybc'
_symmetry_space_group_name_H-M 'P 1 21/c 1'
_atom_sites_solution_hydrogens mixed
_audit_conform_dict_location ftp://ftp.iucr.org/pub/cif_core.dic
_audit_conform_dict_name cif_core.dic
_audit_conform_dict_version 2.4.3
_audit_creation_date 2019-07-02T00:58:58-00:00
_audit_creation_method 'WinGX routine CIF_UPDATE'
_audit_update_record
;
2019-07-04 deposited with the CCDC.	2019-07-22 downloaded from the CCDC.
;
_cell_angle_alpha 90
_cell_angle_beta 93.430(2)
_cell_angle_gamma 90
_cell_formula_units_Z 2
_cell_length_a 11.1351(11)
_cell_length_b 13.0368(13)
_cell_length_c 42.691(4)
_cell_measurement_reflns_used 59437
_cell_measurement_temperature 100(2)
_cell_measurement_theta_max 26.731
_cell_measurement_theta_min 2.568
_cell_measurement_wavelength 0.71073
_cell_volume 6186.2(10)
_computing_molecular_graphics 'Ortep for Windows (Farrugia, 2012)'
_computing_publication_material 'WinGX publication routines (Farrugia, 2012)'
_computing_structure_refinement 'SHELXL-2018/3 (Sheldrick, 2018)'
_computing_structure_solution 'SHELXT 2014/5 (Sheldrick, 2014)'
_diffrn_ambient_temperature 100(2)
_diffrn_measured_fraction_theta_full 0.999
_diffrn_measured_fraction_theta_max 0.999
_diffrn_measurement_device_type 'D8Quest Eco Photon50'
_diffrn_measurement_method \w
_diffrn_radiation_monochromator graphite
_diffrn_radiation_probe x-ray
_diffrn_radiation_type MoK\a
_diffrn_radiation_wavelength 0.71073
_diffrn_reflns_av_R_equivalents 0.0736
_diffrn_reflns_av_unetI/netI 0.0548
_diffrn_reflns_Laue_measured_fraction_full 0.999
_diffrn_reflns_Laue_measured_fraction_max 0.999
_diffrn_reflns_limit_h_max 14
_diffrn_reflns_limit_h_min -14
_diffrn_reflns_limit_k_max 16
_diffrn_reflns_limit_k_min -16
_diffrn_reflns_limit_l_max 54
_diffrn_reflns_limit_l_min -54
_diffrn_reflns_number 59437
_diffrn_reflns_point_group_measured_fraction_full 0.999
_diffrn_reflns_point_group_measured_fraction_max 0.999
_diffrn_reflns_theta_full 25.242
_diffrn_reflns_theta_max 26.731
_diffrn_reflns_theta_min 2.568
_diffrn_standards_number 0
_exptl_absorpt_coefficient_mu 1.833
_exptl_absorpt_correction_T_max 0.838
_exptl_absorpt_correction_T_min 0.628
_exptl_absorpt_correction_type multi-scan
_exptl_absorpt_process_details 'ABSCOR (Rigaku, 1995)'
_exptl_crystal_colour red
_exptl_crystal_density_diffrn 1.564
_exptl_crystal_density_method 'not measured'
_exptl_crystal_description block
_exptl_crystal_F_000 2903
_exptl_crystal_size_max 0.28
_exptl_crystal_size_mid 0.13
_exptl_crystal_size_min 0.1
_refine_diff_density_max 4.442
_refine_diff_density_min -5.231
_refine_diff_density_rms 0.244
_refine_ls_extinction_method none
_refine_ls_goodness_of_fit_ref 1.461
_refine_ls_hydrogen_treatment constr
_refine_ls_matrix_type full
_refine_ls_number_constraints 0
_refine_ls_number_parameters 796
_refine_ls_number_reflns 13130
_refine_ls_number_restraints 188
_refine_ls_restrained_S_all 1.454
_refine_ls_R_factor_all 0.1329
_refine_ls_R_factor_gt 0.121
_refine_ls_shift/su_max 0
_refine_ls_shift/su_mean 0
_refine_ls_structure_factor_coef Fsqd
_refine_ls_weighting_details 'w=1/[\s^2^(Fo^2^)+260.8241P] where P=(Fo^2^+2Fc^2^)/3'
_refine_ls_weighting_scheme calc
_refine_ls_wR_factor_gt 0.2571
_refine_ls_wR_factor_ref 0.2614
_reflns_Friedel_coverage 0
_reflns_number_gt 11371
_reflns_number_total 13130
_reflns_threshold_expression 'I > 2\s(I)'
_cod_data_source_file c9qi00583h2.cif
_cod_data_source_block shelx_CCDC3
_cod_original_cell_volume 6186.2(11)
_cod_original_sg_symbol_H-M 'P 21/c'
_cod_original_formula_sum 'C104.60 H86 Mo2 N26 O34 P4 Yb2'
_cod_database_code 4350064

loop_
_symmetry_equiv_pos_as_xyz
'x, y, z'
'-x, y+1/2, -z+1/2'
'-x, -y, -z'
'x, -y-1/2, z-1/2'

loop_
_atom_site_label
_atom_site_type_symbol
_atom_site_fract_x
_atom_site_fract_y
_atom_site_fract_z
_atom_site_U_iso_or_equiv
_atom_site_adp_type
_atom_site_occupancy
_atom_site_site_symmetry_order
_atom_site_calc_flag
_atom_site_refinement_flags_posn
_atom_site_refinement_flags_adp
_atom_site_refinement_flags_occupancy
_atom_site_disorder_assembly
_atom_site_disorder_group
Yb1 Yb 0.25206(6) 0.77993(4) 0.49647(2) 0.01379(16) Uani 1 1 d . . . . .
Mo1 Mo 0.64813(10) 0.71694(9) 0.42096(3) 0.0140(3) Uani 1 1 d . . . . .
P2 P 0.2392(3) 0.8154(3) 0.72863(9) 0.0157(7) Uani 1 1 d . . . . .
P1 P -0.0026(3) 0.8283(3) 0.69708(9) 0.0155(7) Uani 1 1 d . . . . .
O1 O 0.3272(9) 0.9418(8) 0.4894(2) 0.021(2) Uani 1 1 d . . . . .
H1A H 0.303526 0.982323 0.503739 0.031 Uiso 1 1 d R U . . .
H1B H 0.296836 0.968438 0.472356 0.031 Uiso 1 1 d R U . . .
O4 O 0.0977(8) 0.9012(7) 0.5014(2) 0.0129(19) Uani 1 1 d . . . . .
O5 O 0.0717(9) 0.6936(7) 0.4939(2) 0.014(2) Uani 1 1 d . U . . .
O2 O 0.4316(10) 0.7865(9) 0.5285(3) 0.028(2) Uani 1 1 d . . . . .
H2A H 0.465722 0.725817 0.530893 0.042 Uiso 1 1 d R U . . .
H2B H 0.412456 0.802719 0.547428 0.042 Uiso 1 1 d R U . . .
O3 O 0.2051(10) 0.7699(8) 0.5488(2) 0.025(2) Uani 1 1 d . . . . .
H3A H 0.262684 0.742814 0.561085 0.037 Uiso 1 1 d R U . . .
H3B H 0.144974 0.725906 0.550793 0.037 Uiso 1 1 d R U . . .
O8 O 0.1742(9) 0.7906(8) 0.4448(2) 0.021(2) Uani 0.3 1 d D U P A 1
C9 C 0.236(5) 0.839(4) 0.4214(10) 0.028(5) Uani 0.3 1 d D U P A 1
O7 O 0.1742(9) 0.7906(8) 0.4448(2) 0.021(2) Uani 0.7 1 d . . P A 2
O8A O 0.2562(10) 0.8968(9) 0.3965(3) 0.019(2) Uani 0.9 1 d . U P B 3
O6 O 0.2965(8) 0.6107(7) 0.4993(2) 0.0074(17) Uani 1 1 d . U . . .
O9 O -0.2463(10) 0.8999(9) 0.5830(3) 0.026(2) Uani 1 1 d . . . . .
O15 O -0.1924(10) 0.6066(8) 0.5558(2) 0.025(2) Uani 1 1 d . . . . .
N11 N 0.3983(10) 0.5568(8) 0.4999(3) 0.010(2) Uani 1 1 d . U . . .
N1 N 0.4121(10) 0.7577(8) 0.4625(3) 0.013(2) Uani 1 1 d . U . . .
N10 N 0.0410(10) 0.5967(8) 0.4971(3) 0.012(2) Uani 1 1 d . U . . .
N9 N 0.0119(10) 0.9002(8) 0.5211(3) 0.012(2) Uani 1 1 d . U . . .
N12 N -0.1643(10) 0.9015(9) 0.5627(3) 0.016(2) Uani 1 1 d . U . . .
N7 N 0.7302(11) 0.6474(9) 0.4933(3) 0.019(3) Uani 1 1 d . . . . .
N4 N 0.9397(11) 0.7620(9) 0.4244(3) 0.019(3) Uani 1 1 d . . . . .
C1 C 0.4955(11) 0.7440(9) 0.4478(3) 0.009(2) Uani 1 1 d . U . . .
N13 N 0.1009(11) 0.7892(10) 0.7212(3) 0.020(3) Uani 1 1 d . . . . .
N8 N 0.7390(12) 0.4767(10) 0.4167(3) 0.022(3) Uani 1 1 d . . . . .
N6 N 0.7064(11) 0.9329(9) 0.4594(3) 0.021(3) Uani 1 1 d . . . . .
C12 C -0.0289(11) 0.5544(10) 0.4736(3) 0.010(2) Uani 1 1 d . U . . .
H12 H -0.049218 0.592423 0.455014 0.012 Uiso 1 1 calc R U . . .
C10 C 0.4603(11) 0.5382(9) 0.5269(3) 0.009(2) Uani 1 1 d . U . . .
N5 N 0.5096(12) 0.9054(12) 0.3815(3) 0.029(3) Uani 1 1 d . . . . .
C11 C 0.5611(12) 0.4810(10) 0.5277(3) 0.012(3) Uani 1 1 d . U . . .
H11 H 0.603921 0.466666 0.547082 0.014 Uiso 1 1 calc R U . . .
C6 C 0.6862(11) 0.8582(9) 0.4455(3) 0.009(2) Uani 1 1 d . U . . .
C17 C 0.0286(12) 0.9522(10) 0.5484(3) 0.015(3) Uani 1 1 d . U . . .
H17 H 0.101693 0.988129 0.553009 0.019 Uiso 1 1 calc R U . . .
C7 C 0.6995(11) 0.6700(9) 0.4680(3) 0.010(2) Uani 1 1 d . U . . .
N3 N 0.7245(14) 0.6804(10) 0.3479(3) 0.028(3) Uani 1 1 d . . . . .
C4 C 0.8375(12) 0.7463(10) 0.4218(3) 0.013(3) Uani 1 1 d . U . . .
C13 C 0.0703(12) 0.5449(10) 0.5233(3) 0.013(3) Uani 1 1 d . U . . .
H13 H 0.119271 0.57576 0.539667 0.015 Uiso 1 1 calc R U . . .
C5 C 0.5575(12) 0.8371(11) 0.3941(3) 0.016(3) Uani 1 1 d . . . . .
C15 C -0.1795(15) 0.8511(11) 0.5347(4) 0.022(3) Uani 1 1 d . . . . .
H15 H -0.252669 0.815822 0.52964 0.026 Uiso 1 1 calc R U . . .
C14 C -0.0913(12) 0.8507(11) 0.5140(3) 0.017(3) Uani 1 1 d . . . . .
H14 H -0.102915 0.815409 0.494603 0.02 Uiso 1 1 calc R U . . .
C8 C 0.7082(12) 0.5610(10) 0.4194(3) 0.014(3) Uani 1 1 d . U . . .
N2 N 0.4199(13) 0.5750(10) 0.3926(3) 0.027(3) Uani 1 1 d . . . . .
C3 C 0.6959(12) 0.6952(10) 0.3732(3) 0.012(3) Uani 1 1 d . U . . .
C2 C 0.4982(13) 0.6264(11) 0.4013(3) 0.017(3) Uani 1 1 d . . . . .
C16 C -0.0592(12) 0.9531(11) 0.5692(3) 0.015(3) Uani 1 1 d . U . . .
H16 H -0.047232 0.989833 0.588408 0.018 Uiso 1 1 calc R U . . .
C30 C 0.0489(12) 0.9094(11) 0.6670(3) 0.016(3) Uani 1 1 d . . . . .
C36 C 0.3365(14) 0.7333(11) 0.7074(4) 0.022(3) Uani 1 1 d . . . . .
C47 C 0.3782(14) 0.8339(12) 0.7846(3) 0.022(3) Uani 1 1 d . . . . .
H47 H 0.434453 0.870054 0.772858 0.026 Uiso 1 1 calc R U . . .
C42 C 0.2708(14) 0.7958(10) 0.7699(3) 0.019(3) Uani 1 1 d . . . . .
C41 C 0.2866(15) 0.6602(11) 0.6869(3) 0.021(3) Uani 1 1 d . . . . .
H41 H 0.201691 0.655098 0.683649 0.025 Uiso 1 1 calc R U . . .
C33 C 0.1669(15) 1.0314(13) 0.6253(4) 0.029(4) Uani 1 1 d . . . . .
H33 H 0.206668 1.073096 0.610938 0.035 Uiso 1 1 calc R U . . .
C24 C -0.1183(15) 0.8964(13) 0.7176(4) 0.027(3) Uani 1 1 d . U . . .
C39 C 0.4808(14) 0.6013(12) 0.6753(4) 0.024(3) Uani 1 1 d . . . . .
H39 H 0.529872 0.555275 0.664476 0.028 Uiso 1 1 calc R U . . .
C49 C 0.2309(15) 1.0204(12) 0.7408(4) 0.026(3) Uani 1 1 d . . . . .
H49 H 0.183157 0.999188 0.757344 0.031 Uiso 1 1 calc R U . . .
C46 C 0.4004(15) 0.8177(12) 0.8166(4) 0.027(4) Uani 1 1 d . . . . .
H46 H 0.471815 0.844191 0.826898 0.032 Uiso 1 1 calc R U . . .
C31 C 0.1169(12) 0.8642(11) 0.6440(3) 0.017(3) Uani 1 1 d . . . . .
H31 H 0.122086 0.791628 0.642516 0.02 Uiso 1 1 calc R U . . .
C48 C 0.2783(12) 0.9476(10) 0.7216(3) 0.013(3) Uani 1 1 d . U . . .
C37 C 0.4613(15) 0.7408(13) 0.7115(4) 0.032(4) Uani 1 1 d . . . . .
H37 H 0.496569 0.790919 0.725362 0.039 Uiso 1 1 calc R U . . .
C53 C 0.3488(14) 0.9775(13) 0.6974(4) 0.023(3) Uani 1 1 d . . . . .
H53 H 0.382592 0.92766 0.684278 0.028 Uiso 1 1 calc R U . . .
C35 C 0.0428(15) 1.0166(12) 0.6690(4) 0.029(4) Uani 1 1 d . . . . .
H35 H -0.001175 1.047815 0.684807 0.035 Uiso 1 1 calc R U . . .
C19 C -0.0636(12) 0.6229(11) 0.6935(3) 0.015(3) Uani 1 1 d . U . . .
H19 H -0.011813 0.614336 0.711849 0.018 Uiso 1 1 calc R U . . .
C32 C 0.1765(14) 0.9257(13) 0.6233(4) 0.023(3) Uani 1 1 d . . . . .
H32 H 0.223391 0.895465 0.607824 0.028 Uiso 1 1 calc R U . . .
C40 C 0.3597(15) 0.5952(12) 0.6713(4) 0.023(3) Uani 1 1 d . . . . .
H40 H 0.324498 0.545098 0.657421 0.028 Uiso 1 1 calc R U . . .
C18 C -0.0759(14) 0.7203(12) 0.6791(4) 0.023(3) Uani 1 1 d . . . . .
C50 C 0.2524(16) 1.1256(13) 0.7362(4) 0.028(4) Uani 1 1 d . . . . .
H50 H 0.219597 1.175657 0.749442 0.034 Uiso 1 1 calc R U . . .
C38 C 0.5340(14) 0.6753(15) 0.6954(5) 0.038(5) Uani 1 1 d . . . . .
H38 H 0.619144 0.680647 0.698056 0.045 Uiso 1 1 calc R U . . .
C29 C -0.1138(18) 0.8939(15) 0.7501(5) 0.041(5) Uani 1 1 d . U . . .
H29 H -0.0478 0.861658 0.761236 0.049 Uiso 1 1 calc R U . . .
C52 C 0.3695(14) 1.0830(14) 0.6926(4) 0.028(4) Uani 1 1 d . . . . .
H52 H 0.416301 1.10456 0.675898 0.034 Uiso 1 1 calc R U . . .
C25 C -0.2156(19) 0.9418(17) 0.7002(5) 0.048(5) Uani 1 1 d . U . . .
H25 H -0.221051 0.943029 0.677904 0.057 Uiso 1 1 calc R U . . .
C34 C 0.1011(14) 1.0775(11) 0.6477(4) 0.027(4) Uani 1 1 d . . . . .
H34 H 0.095498 1.150157 0.648694 0.032 Uiso 1 1 calc R U . . .
C26 C -0.306(2) 0.986(2) 0.7186(6) 0.062(6) Uani 1 1 d . U . . .
H26 H -0.372699 1.020625 0.708328 0.074 Uiso 1 1 calc R U . . .
C28 C -0.204(2) 0.9376(18) 0.7665(6) 0.052(6) Uani 1 1 d . U . . .
H28 H -0.200209 0.938204 0.788776 0.063 Uiso 1 1 calc R U . . .
C20 C -0.1276(15) 0.5401(12) 0.6808(4) 0.026(4) Uani 1 1 d . . . . .
H20 H -0.118655 0.474415 0.690273 0.031 Uiso 1 1 calc R U . . .
C45 C 0.3210(17) 0.7640(12) 0.8335(4) 0.031(4) Uani 1 1 d . . . . .
H45 H 0.339905 0.750307 0.855047 0.038 Uiso 1 1 calc R U . . .
C43 C 0.1909(17) 0.7416(13) 0.7873(4) 0.033(4) Uani 1 1 d . . . . .
H43 H 0.120532 0.712569 0.777162 0.039 Uiso 1 1 calc R U . . .
C51 C 0.3222(15) 1.1545(13) 0.7120(4) 0.027(4) Uani 1 1 d . . . . .
H51 H 0.337765 1.225208 0.708714 0.032 Uiso 1 1 calc R U . . .
C23 C -0.1536(14) 0.7313(13) 0.6521(4) 0.026(3) Uani 1 1 d . . . . .
H23 H -0.162679 0.796077 0.64201 0.031 Uiso 1 1 calc R U . . .
C44 C 0.2135(18) 0.7296(13) 0.8195(4) 0.037(4) Uani 1 1 d . . . . .
H44 H 0.155485 0.697896 0.831773 0.044 Uiso 1 1 calc R U . . .
C21 C -0.2026(15) 0.5519(14) 0.6548(4) 0.033(4) Uani 1 1 d . . . . .
H21 H -0.246101 0.494247 0.646598 0.039 Uiso 1 1 calc R U . . .
C22 C -0.2175(16) 0.6458(15) 0.6401(4) 0.036(4) Uani 1 1 d . . . . .
H22 H -0.270771 0.652453 0.622008 0.043 Uiso 1 1 calc R U . . .
C27 C -0.299(2) 0.980(2) 0.7495(6) 0.064(7) Uani 1 1 d . U . . .
H27 H -0.363773 1.006501 0.760484 0.076 Uiso 1 1 calc R U . . .
O17 O 0.9921(14) 0.6014(11) 0.3657(4) 0.061(5) Uani 1 1 d . . . . .
O13 O 0.0055(9) 0.7175(9) 0.5770(2) 0.026(2) Uani 1 1 d . . . . .
O12 O 0.6150(13) 0.2751(11) 0.4057(3) 0.049(4) Uani 1 1 d . . . . .
O10 O 0.4660(10) 1.0357(8) 0.4494(3) 0.024(2) Uani 1 1 d . . . . .
O14 O 0.0941(10) 0.6001(9) 0.6268(3) 0.027(2) Uani 1 1 d . . . . .
O11 O -0.1882(10) 0.4132(8) 0.5830(3) 0.027(2) Uani 1 1 d . . . . .
O18 O 0.603(2) 0.7146(18) 0.5714(5) 0.040(5) Uani 0.55 1 d . U P . .
O18A O 0.479(2) 0.1235(17) 0.3750(6) 0.041(6) Uani 0.55 1 d . U P . .

loop_
_atom_site_aniso_label
_atom_site_aniso_U_11
_atom_site_aniso_U_22
_atom_site_aniso_U_33
_atom_site_aniso_U_23
_atom_site_aniso_U_13
_atom_site_aniso_U_12
Yb1 0.0184(3) 0.0061(2) 0.0169(3) -0.0009(2) 0.0011(2) -0.0028(3)
Mo1 0.0164(6) 0.0108(5) 0.0148(6) 0.0007(5) 0.0005(4) -0.0060(5)
P2 0.0162(18) 0.0143(17) 0.0168(17) -0.0015(13) 0.0021(14) -0.0046(14)
P1 0.0087(16) 0.0134(16) 0.0247(19) -0.0058(14) 0.0038(14) -0.0029(13)
O1 0.028(6) 0.019(5) 0.017(5) -0.004(4) 0.012(4) -0.006(4)
O4 0.008(4) 0.008(4) 0.022(5) -0.002(4) 0.000(4) -0.002(4)
O5 0.017(4) 0.004(3) 0.022(4) 0.002(3) -0.001(3) 0.002(3)
O2 0.033(6) 0.020(5) 0.030(6) -0.008(5) -0.002(5) -0.002(5)
O3 0.037(6) 0.014(5) 0.022(5) 0.002(4) -0.002(5) 0.003(5)
O8 0.021(5) 0.015(5) 0.027(5) -0.004(4) 0.000(4) 0.002(4)
C9 0.028(6) 0.029(6) 0.028(6) 0.001(2) 0.002(2) 0.000(2)
O7 0.021(5) 0.015(5) 0.027(5) -0.004(4) 0.000(4) 0.002(4)
O8A 0.019(3) 0.020(3) 0.019(3) -0.0001(19) 0.0021(19) 0.0003(19)
O6 0.0069(19) 0.0073(19) 0.0081(19) -0.0001(10) 0.0011(10) 0.0008(10)
O9 0.022(6) 0.031(6) 0.025(6) 0.006(5) 0.002(5) -0.008(5)
O15 0.031(6) 0.023(6) 0.020(5) 0.002(4) -0.003(5) -0.009(5)
N11 0.008(4) 0.009(4) 0.013(4) -0.001(3) 0.003(3) -0.002(3)
N1 0.010(4) 0.009(4) 0.020(4) -0.001(3) -0.003(3) -0.002(3)
N10 0.008(5) 0.010(5) 0.018(5) -0.004(4) 0.000(4) -0.005(4)
N9 0.005(5) 0.007(5) 0.024(5) 0.001(4) 0.001(4) 0.003(4)
N12 0.011(5) 0.010(5) 0.026(6) -0.003(4) 0.001(4) -0.004(4)
N7 0.027(7) 0.013(6) 0.015(6) -0.007(5) -0.003(5) -0.003(5)
N4 0.017(6) 0.015(6) 0.026(6) 0.005(5) -0.001(5) 0.002(5)
C1 0.008(4) 0.007(4) 0.012(4) 0.001(3) -0.002(4) -0.001(3)
N13 0.019(6) 0.018(6) 0.023(6) -0.003(5) 0.002(5) -0.005(5)
N8 0.028(7) 0.021(7) 0.017(6) 0.000(5) 0.000(5) 0.000(6)
N6 0.011(6) 0.019(6) 0.032(7) 0.001(5) 0.000(5) -0.005(5)
C12 0.007(4) 0.011(4) 0.012(4) 0.002(4) -0.001(4) -0.002(4)
C10 0.007(5) 0.006(5) 0.013(5) 0.000(4) -0.003(4) -0.004(4)
N5 0.020(7) 0.039(8) 0.027(7) 0.013(6) 0.001(6) 0.005(6)
C11 0.013(4) 0.009(4) 0.014(4) 0.001(4) 0.000(4) -0.003(4)
C6 0.006(4) 0.006(4) 0.015(4) 0.000(4) 0.000(3) 0.003(3)
C17 0.011(6) 0.012(5) 0.023(6) 0.003(5) 0.000(5) -0.007(5)
C7 0.010(4) 0.007(4) 0.012(4) -0.002(4) 0.003(4) 0.001(4)
N3 0.045(9) 0.017(6) 0.021(7) 0.006(5) 0.003(6) -0.005(6)
C4 0.013(4) 0.012(4) 0.014(4) 0.000(3) 0.000(4) 0.005(4)
C13 0.011(4) 0.013(4) 0.015(4) -0.001(4) 0.000(4) -0.002(4)
C5 0.006(6) 0.026(8) 0.015(7) 0.006(6) -0.003(5) -0.004(6)
C15 0.029(8) 0.011(6) 0.026(8) -0.006(6) -0.003(6) 0.003(6)
C14 0.013(7) 0.014(7) 0.023(7) 0.000(6) -0.001(6) 0.006(5)
C8 0.016(4) 0.015(4) 0.011(4) 0.001(4) 0.004(4) -0.004(4)
N2 0.037(8) 0.022(7) 0.020(7) -0.004(5) -0.007(6) -0.012(6)
C3 0.013(4) 0.010(4) 0.014(4) 0.003(4) -0.001(4) 0.002(4)
C2 0.013(7) 0.020(7) 0.018(7) 0.004(6) 0.000(5) 0.001(6)
C16 0.008(5) 0.017(6) 0.021(6) 0.000(5) 0.004(5) -0.002(5)
C30 0.008(6) 0.015(7) 0.024(7) 0.006(6) -0.006(5) 0.002(5)
C36 0.029(8) 0.014(7) 0.024(7) -0.008(6) 0.003(6) 0.003(6)
C47 0.025(8) 0.021(8) 0.019(7) -0.007(6) 0.001(6) -0.001(6)
C42 0.026(8) 0.008(6) 0.022(7) 0.001(5) 0.000(6) -0.001(6)
C41 0.028(8) 0.012(7) 0.022(8) -0.001(6) 0.003(6) -0.006(6)
C33 0.031(9) 0.030(9) 0.024(8) 0.016(7) -0.014(7) -0.011(7)
C24 0.023(5) 0.025(5) 0.032(5) -0.005(4) 0.005(4) -0.003(4)
C39 0.021(8) 0.022(8) 0.029(8) -0.003(6) 0.008(6) 0.008(6)
C49 0.032(9) 0.019(8) 0.028(8) -0.003(6) 0.010(7) -0.007(7)
C46 0.025(8) 0.021(7) 0.032(9) 0.000(7) -0.014(7) 0.002(6)
C31 0.012(7) 0.018(7) 0.019(7) 0.000(6) -0.006(5) -0.003(5)
C48 0.010(4) 0.015(4) 0.015(4) -0.001(4) -0.001(4) 0.001(4)
C37 0.027(9) 0.031(9) 0.038(10) -0.017(8) -0.008(7) -0.004(7)
C53 0.019(8) 0.029(8) 0.022(8) 0.002(6) 0.002(6) -0.007(6)
C35 0.022(8) 0.015(7) 0.050(11) 0.001(7) 0.002(7) -0.005(6)
C19 0.010(4) 0.018(4) 0.017(4) -0.003(4) 0.001(4) -0.001(4)
C32 0.018(8) 0.032(9) 0.019(7) 0.003(6) -0.003(6) -0.005(6)
C40 0.030(9) 0.018(7) 0.023(8) -0.005(6) -0.003(7) -0.005(6)
C18 0.025(8) 0.019(7) 0.027(8) 0.004(7) 0.014(6) 0.000(7)
C50 0.033(9) 0.024(8) 0.026(8) -0.008(7) -0.008(7) 0.001(7)
C38 0.009(7) 0.048(11) 0.055(12) -0.024(9) -0.001(7) -0.001(7)
C29 0.040(6) 0.039(6) 0.043(6) -0.005(4) 0.008(4) -0.001(4)
C52 0.022(8) 0.043(10) 0.017(8) 0.009(7) -0.011(6) -0.010(7)
C25 0.045(6) 0.047(6) 0.051(7) -0.004(5) 0.004(5) 0.000(5)
C34 0.020(8) 0.012(7) 0.047(10) 0.011(7) -0.015(7) -0.010(6)
C26 0.058(8) 0.060(8) 0.067(8) -0.003(5) 0.004(5) 0.000(5)
C28 0.051(7) 0.051(7) 0.055(7) -0.006(5) 0.007(5) -0.006(5)
C20 0.033(9) 0.021(8) 0.024(8) -0.009(6) 0.014(7) -0.014(7)
C45 0.050(11) 0.017(8) 0.026(8) 0.011(6) -0.008(8) -0.001(7)
C43 0.046(11) 0.026(9) 0.026(8) -0.001(7) 0.000(8) -0.015(8)
C51 0.033(9) 0.022(8) 0.025(8) 0.011(7) 0.001(7) -0.011(7)
C23 0.024(8) 0.026(8) 0.027(8) 0.003(7) 0.001(6) 0.001(7)
C44 0.056(12) 0.024(9) 0.029(9) 0.004(7) 0.003(8) -0.022(9)
C21 0.025(9) 0.032(9) 0.043(10) -0.020(8) 0.018(8) -0.016(7)
C22 0.029(9) 0.044(11) 0.034(10) -0.018(8) 0.001(8) -0.010(8)
C27 0.062(8) 0.062(8) 0.068(8) -0.006(5) 0.011(5) -0.002(5)
O17 0.057(10) 0.033(8) 0.096(13) -0.015(8) 0.037(9) 0.003(7)
O13 0.026(6) 0.021(5) 0.029(6) 0.007(5) 0.002(4) 0.003(5)
O12 0.056(9) 0.036(7) 0.052(8) 0.005(7) -0.017(7) -0.014(7)
O10 0.024(6) 0.016(5) 0.033(6) 0.001(5) -0.001(5) -0.005(4)
O14 0.030(6) 0.026(6) 0.025(6) -0.003(5) -0.001(5) 0.005(5)
O11 0.032(6) 0.017(5) 0.031(6) 0.003(5) 0.006(5) -0.001(5)
O18 0.053(12) 0.029(10) 0.038(11) 0.004(9) -0.008(10) 0.016(10)
O18A 0.038(9) 0.029(8) 0.054(9) -0.023(7) -0.019(8) 0.007(7)

loop_
_atom_type_symbol
_atom_type_description
_atom_type_scat_dispersion_real
_atom_type_scat_dispersion_imag
_atom_type_scat_source
C C 0.0033 0.0016 'International Tables Vol C Tables 4.2.6.8 and 6.1.1.4'
H H 0 0 'International Tables Vol C Tables 4.2.6.8 and 6.1.1.4'
Mo Mo -1.6832 0.6857 'International Tables Vol C Tables 4.2.6.8 and 6.1.1.4'
N N 0.0061 0.0033 'International Tables Vol C Tables 4.2.6.8 and 6.1.1.4'
O O 0.0106 0.006 'International Tables Vol C Tables 4.2.6.8 and 6.1.1.4'
P P 0.1023 0.0942 'International Tables Vol C Tables 4.2.6.8 and 6.1.1.4'
Yb Yb -0.385 5.5486 'International Tables Vol C Tables 4.2.6.8 and 6.1.1.4'

loop_
_geom_angle_atom_site_label_1
_geom_angle_atom_site_label_2
_geom_angle_atom_site_label_3
_geom_angle
_geom_angle_site_symmetry_1
_geom_angle_site_symmetry_3
O6 Yb1 O1 145.3(4) . .
O6 Yb1 O5 73.3(3) . .
O1 Yb1 O5 140.1(4) . .
O6 Yb1 O7 100.2(3) . .
O1 Yb1 O7 86.4(4) . .
O5 Yb1 O7 73.1(3) . .
O6 Yb1 O8 100.2(3) . .
O1 Yb1 O8 86.4(4) . .
O5 Yb1 O8 73.1(3) . .
O6 Yb1 O3 87.5(3) . .
O1 Yb1 O3 106.4(4) . .
O5 Yb1 O3 76.9(4) . .
O7 Yb1 O3 145.2(4) . .
O8 Yb1 O3 145.2(4) . .
O6 Yb1 O4 144.0(3) . .
O1 Yb1 O4 70.7(3) . .
O5 Yb1 O4 72.1(3) . .
O7 Yb1 O4 79.1(3) . .
O8 Yb1 O4 79.1(3) . .
O3 Yb1 O4 75.2(4) . .
O6 Yb1 O2 80.2(4) . .
O1 Yb1 O2 74.9(4) . .
O5 Yb1 O2 139.0(4) . .
O7 Yb1 O2 143.5(4) . .
O8 Yb1 O2 143.5(4) . .
O3 Yb1 O2 71.2(4) . .
O4 Yb1 O2 121.5(4) . .
O6 Yb1 N1 75.2(3) . .
O1 Yb1 N1 74.9(4) . .
O5 Yb1 N1 126.4(4) . .
O7 Yb1 N1 71.3(4) . .
O8 Yb1 N1 71.3(4) . .
O3 Yb1 N1 142.9(4) . .
O4 Yb1 N1 135.4(4) . .
O2 Yb1 N1 73.6(4) . .
O6 Yb1 H1A 153.9 . .
O1 Yb1 H1A 17.4 . .
O5 Yb1 H1A 131.2 . .
O7 Yb1 H1A 96.6 . .
O8 Yb1 H1A 96.6 . .
O3 Yb1 H1A 90.2 . .
O4 Yb1 H1A 59.2 . .
O2 Yb1 H1A 74.5 . .
N1 Yb1 H1A 91.6 . .
O6 Yb1 H1B 148.9 . .
O1 Yb1 H1B 17.1 . .
O5 Yb1 H1B 127.1 . .
O7 Yb1 H1B 69.7 . .
O8 Yb1 H1B 69.7 . .
O3 Yb1 H1B 118 . .
O4 Yb1 H1B 65.1 . .
O2 Yb1 H1B 91 . .
N1 Yb1 H1B 73.7 . .
H1A Yb1 H1B 28.7 . .
O6 Yb1 H2B 86.2 . .
O1 Yb1 H2B 77.3 . .
O5 Yb1 H2B 128 . .
O7 Yb1 H2B 158.8 . .
O8 Yb1 H2B 158.8 . .
O3 Yb1 H2B 54.5 . .
O4 Yb1 H2B 107.5 . .
O2 Yb1 H2B 17.7 . .
N1 Yb1 H2B 91.2 . .
H1A Yb1 H2B 71.4 . .
H1B Yb1 H2B 94.4 . .
C1 Mo1 C4 140.9(5) . .
C1 Mo1 C8 115.7(5) . .
C4 Mo1 C8 82.0(5) . .
C1 Mo1 C7 73.8(5) . .
C4 Mo1 C7 80.1(5) . .
C8 Mo1 C7 72.1(5) . .
C1 Mo1 C6 74.8(5) . .
C4 Mo1 C6 70.9(5) . .
C8 Mo1 C6 140.9(5) . .
C7 Mo1 C6 75.8(5) . .
C1 Mo1 C5 78.7(5) . .
C4 Mo1 C5 107.9(5) . .
C8 Mo1 C5 144.0(5) . .
C7 Mo1 C5 142.8(5) . .
C6 Mo1 C5 73.1(5) . .
C1 Mo1 C3 141.1(5) . .
C4 Mo1 C3 75.0(5) . .
C8 Mo1 C3 75.5(5) . .
C7 Mo1 C3 141.3(5) . .
C6 Mo1 C3 121.4(5) . .
C5 Mo1 C3 74.1(5) . .
C1 Mo1 C2 71.3(5) . .
C4 Mo1 C2 146.8(5) . .
C8 Mo1 C2 72.9(5) . .
C7 Mo1 C2 111.3(5) . .
C6 Mo1 C2 141.2(5) . .
C5 Mo1 C2 82.2(5) . .
C3 Mo1 C2 77.9(5) . .
N13 P2 C42 107.2(7) . .
N13 P2 C36 112.1(7) . .
C42 P2 C36 108.7(7) . .
N13 P2 C48 114.3(7) . .
C42 P2 C48 105.3(6) . .
C36 P2 C48 108.9(7) . .
N13 P1 C18 108.9(7) . .
N13 P1 C30 113.9(6) . .
C18 P1 C30 108.5(7) . .
N13 P1 C24 110.5(7) . .
C18 P1 C24 105.8(7) . .
C30 P1 C24 108.8(7) . .
Yb1 O1 H1A 109.8 . .
Yb1 O1 H1B 110.9 . .
H1A O1 H1B 103.4 . .
N9 O4 Yb1 127.9(7) . .
N10 O5 Yb1 134.1(8) . .
Yb1 O2 H2A 112.4 . .
Yb1 O2 H2B 107.5 . .
H2A O2 H2B 103.6 . .
Yb1 O3 H3A 113.4 . .
Yb1 O3 H3B 109.9 . .
H3A O3 H3B 102.2 . .
C9 O8 Yb1 122(2) . .
N11 O6 Yb1 134.3(7) . .
C10 N11 O6 120.8(11) . .
C10 N11 C11 119.7(11) . 3_666
O6 N11 C11 119.5(11) . 3_666
C1 N1 Yb1 174.8(10) . .
O5 N10 C13 121.6(11) . .
O5 N10 C12 117.0(11) . .
C13 N10 C12 121.3(12) . .
O4 N9 C14 120.5(11) . .
O4 N9 C17 118.8(11) . .
C14 N9 C17 120.7(12) . .
O9 N12 C15 121.5(12) . .
O9 N12 C16 120.1(12) . .
C15 N12 C16 118.4(13) . .
N1 C1 Mo1 179.3(11) . .
P1 N13 P2 136.0(9) . .
N10 C12 C13 119.3(12) . 3_566
N10 C12 H12 120.4 . .
C13 C12 H12 120.4 3_566 .
N11 C10 C11 120.7(12) . .
C10 C11 N11 119.6(12) . 3_666
C10 C11 H11 120.2 . .
N11 C11 H11 120.2 3_666 .
N6 C6 Mo1 178.3(12) . .
N9 C17 C16 120.1(12) . .
N9 C17 H17 120 . .
C16 C17 H17 120 . .
N7 C7 Mo1 177.7(12) . .
N4 C4 Mo1 175.5(12) . .
N10 C13 C12 119.4(12) . 3_566
N10 C13 H13 120.3 . .
C12 C13 H13 120.3 3_566 .
N5 C5 Mo1 175.4(14) . .
C14 C15 N12 121.0(14) . .
C14 C15 H15 119.5 . .
N12 C15 H15 119.5 . .
N9 C14 C15 119.6(14) . .
N9 C14 H14 120.2 . .
C15 C14 H14 120.2 . .
N8 C8 Mo1 176.1(12) . .
N3 C3 Mo1 177.4(12) . .
N2 C2 Mo1 175.8(13) . .
C17 C16 N12 120.1(13) . .
C17 C16 H16 119.9 . .
N12 C16 H16 119.9 . .
C35 C30 C31 119.3(14) . .
C35 C30 P1 122.0(13) . .
C31 C30 P1 117.7(11) . .
C41 C36 C37 119.2(14) . .
C41 C36 P2 119.6(12) . .
C37 C36 P2 121.2(12) . .
C46 C47 C42 118.7(15) . .
C46 C47 H47 120.7 . .
C42 C47 H47 120.7 . .
C43 C42 C47 119.9(14) . .
C43 C42 P2 120.2(12) . .
C47 C42 P2 119.9(11) . .
C40 C41 C36 120.2(15) . .
C40 C41 H41 119.9 . .
C36 C41 H41 119.9 . .
C34 C33 C32 121.7(15) . .
C34 C33 H33 119.1 . .
C32 C33 H33 119.1 . .
C29 C24 C25 121.2(17) . .
C29 C24 P1 118.9(14) . .
C25 C24 P1 119.6(14) . .
C40 C39 C38 120.1(14) . .
C40 C39 H39 120 . .
C38 C39 H39 120 . .
C48 C49 C50 120.8(15) . .
C48 C49 H49 119.6 . .
C50 C49 H49 119.6 . .
C45 C46 C47 120.9(15) . .
C45 C46 H46 119.6 . .
C47 C46 H46 119.6 . .
C32 C31 C30 120.1(14) . .
C32 C31 H31 120 . .
C30 C31 H31 120 . .
C49 C48 C53 120.2(14) . .
C49 C48 P2 116.8(11) . .
C53 C48 P2 122.9(11) . .
C38 C37 C36 120.1(15) . .
C38 C37 H37 120 . .
C36 C37 H37 120 . .
C48 C53 C52 119.1(15) . .
C48 C53 H53 120.5 . .
C52 C53 H53 120.5 . .
C34 C35 C30 120.2(16) . .
C34 C35 H35 119.9 . .
C30 C35 H35 119.9 . .
C20 C19 C18 119.5(14) . .
C20 C19 H19 120.2 . .
C18 C19 H19 120.2 . .
C33 C32 C31 119.4(16) . .
C33 C32 H32 120.3 . .
C31 C32 H32 120.3 . .
C39 C40 C41 121.1(14) . .
C39 C40 H40 119.4 . .
C41 C40 H40 119.4 . .
C23 C18 C19 119.2(15) . .
C23 C18 P1 121.1(12) . .
C19 C18 P1 119.5(12) . .
C51 C50 C49 118.5(16) . .
C51 C50 H50 120.8 . .
C49 C50 H50 120.8 . .
C37 C38 C39 119.3(15) . .
C37 C38 H38 120.3 . .
C39 C38 H38 120.3 . .
C28 C29 C24 121(2) . .
C28 C29 H29 119.5 . .
C24 C29 H29 119.5 . .
C51 C52 C53 120.1(15) . .
C51 C52 H52 119.9 . .
C53 C52 H52 119.9 . .
C24 C25 C26 115(2) . .
C24 C25 H25 122.4 . .
C26 C25 H25 122.4 . .
C33 C34 C35 119.3(15) . .
C33 C34 H34 120.3 . .
C35 C34 H34 120.3 . .
C27 C26 C25 121(3) . .
C27 C26 H26 119.4 . .
C25 C26 H26 119.4 . .
C27 C28 C29 117(2) . .
C27 C28 H28 121.3 . .
C29 C28 H28 121.3 . .
C21 C20 C19 120.6(16) . .
C21 C20 H20 119.7 . .
C19 C20 H20 119.7 . .
C46 C45 C44 120.8(15) . .
C46 C45 H45 119.6 . .
C44 C45 H45 119.6 . .
C42 C43 C44 120.1(16) . .
C42 C43 H43 120 . .
C44 C43 H43 120 . .
C52 C51 C50 121.3(15) . .
C52 C51 H51 119.3 . .
C50 C51 H51 119.3 . .
C22 C23 C18 119.4(16) . .
C22 C23 H23 120.3 . .
C18 C23 H23 120.3 . .
C45 C44 C43 119.4(17) . .
C45 C44 H44 120.3 . .
C43 C44 H44 120.3 . .
C20 C21 C22 121.6(16) . .
C20 C21 H21 119.2 . .
C22 C21 H21 119.2 . .
C21 C22 C23 119.7(17) . .
C21 C22 H22 120.2 . .
C23 C22 H22 120.2 . .
C26 C27 C28 124(3) . .
C26 C27 H27 118 . .
C28 C27 H27 118 . .

loop_
_geom_bond_atom_site_label_1
_geom_bond_atom_site_label_2
_geom_bond_distance
_geom_bond_site_symmetry_2
Yb1 O6 2.263(9) .
Yb1 O1 2.297(10) .
Yb1 O5 2.298(10) .
Yb1 O7 2.326(10) .
Yb1 O8 2.326(10) .
Yb1 O3 2.329(10) .
Yb1 O4 2.354(9) .
Yb1 O2 2.354(11) .
Yb1 N1 2.383(12) .
Yb1 H1A 2.7139 .
Yb1 H1B 2.722 .
Yb1 H2B 2.7469 .
Mo1 C1 2.135(13) .
Mo1 C4 2.142(14) .
Mo1 C8 2.143(14) .
Mo1 C7 2.143(13) .
Mo1 C6 2.147(13) .
Mo1 C5 2.156(14) .
Mo1 C3 2.158(13) .
Mo1 C2 2.172(15) .
P2 N13 1.591(12) .
P2 C42 1.795(15) .
P2 C36 1.806(15) .
P2 C48 1.808(14) .
P1 N13 1.583(13) .
P1 C18 1.779(17) .
P1 C30 1.783(15) .
P1 C24 1.829(17) .
O1 H1A 0.8635 .
O1 H1B 0.8561 .
O4 N9 1.312(14) .
O5 N10 1.319(14) .
O2 H2A 0.8816 .
O2 H2B 0.8748 .
O3 H3A 0.8776 .
O3 H3B 0.8894 .
O8 C9 1.40(2) .
O6 N11 1.333(14) .
O9 N12 1.296(16) .
N11 C10 1.330(16) .
N11 C11 1.378(17) 3_666
N1 C1 1.164(17) .
N10 C13 1.328(17) .
N10 C12 1.352(16) .
N9 C14 1.336(18) .
N9 C17 1.349(18) .
N12 C15 1.364(18) .
N12 C16 1.365(17) .
N7 C7 1.150(17) .
N4 C4 1.154(18) .
N8 C8 1.159(19) .
N6 C6 1.156(18) .
C12 C13 1.383(18) 3_566
C12 H12 0.95 .
C10 C11 1.346(18) .
N5 C5 1.155(19) .
C11 H11 0.95 .
C17 C16 1.361(19) .
C17 H17 0.95 .
N3 C3 1.160(19) .
C13 H13 0.95 .
C15 C14 1.36(2) .
C15 H15 0.95 .
C14 H14 0.95 .
N2 C2 1.144(19) .
C16 H16 0.95 .
C30 C35 1.40(2) .
C30 C31 1.41(2) .
C36 C41 1.39(2) .
C36 C37 1.39(2) .
C47 C46 1.39(2) .
C47 C42 1.41(2) .
C47 H47 0.95 .
C42 C43 1.39(2) .
C41 C40 1.38(2) .
C41 H41 0.95 .
C33 C34 1.38(3) .
C33 C32 1.39(2) .
C33 H33 0.95 .
C24 C29 1.39(3) .
C24 C25 1.41(3) .
C39 C40 1.35(2) .
C39 C38 1.40(2) .
C39 H39 0.95 .
C49 C48 1.38(2) .
C49 C50 1.41(2) .
C49 H49 0.95 .
C46 C45 1.37(2) .
C46 H46 0.95 .
C31 C32 1.39(2) .
C31 H31 0.95 .
C48 C53 1.39(2) .
C37 C38 1.39(2) .
C37 H37 0.95 .
C53 C52 1.41(2) .
C53 H53 0.95 .
C35 C34 1.40(2) .
C35 H35 0.95 .
C19 C20 1.39(2) .
C19 C18 1.41(2) .
C19 H19 0.95 .
C32 H32 0.95 .
C40 H40 0.95 .
C18 C23 1.41(2) .
C50 C51 1.38(2) .
C50 H50 0.95 .
C38 H38 0.95 .
C29 C28 1.38(3) .
C29 H29 0.95 .
C52 C51 1.37(2) .
C52 H52 0.95 .
C25 C26 1.44(3) .
C25 H25 0.95 .
C34 H34 0.95 .
C26 C27 1.32(3) .
C26 H26 0.95 .
C28 C27 1.36(3) .
C28 H28 0.95 .
C20 C21 1.35(3) .
C20 H20 0.95 .
C45 C44 1.38(2) .
C45 H45 0.95 .
C43 C44 1.39(2) .
C43 H43 0.95 .
C51 H51 0.95 .
C23 C22 1.40(2) .
C23 H23 0.95 .
C44 H44 0.95 .
C21 C22 1.38(3) .
C21 H21 0.95 .
C22 H22 0.95 .
C27 H27 0.95 .
